data_7041296
loop_
_publ_author_name
'Zhou, Xinhui'
'Chen, Qianqian'
'Liu, Baolin'
'Li, Liang'
'Yang, Tao'
'Huang, Wei'

_publ_section_title
;
 Syntheses, structures and magnetic properties of nine coordination
 polymers based on terphenyl-tetracarboxylic acid ligands.
;
_journal_issue 2
_journal_name_full 'Dalton transactions (Cambridge, England : 2003)'
_journal_page_first 430
_journal_page_last 444
_journal_paper_doi 10.1039/c6dt04270h
_journal_volume 46
_journal_year 2017
_chemical_formula_sum 'C46 H28 N4 Ni2 O9'
_chemical_formula_weight 898.14
_chemical_name_systematic
; 
 ? 
;
_space_group_IT_number 15
_symmetry_cell_setting monoclinic
_symmetry_space_group_name_Hall '-C 2yc'
_symmetry_space_group_name_H-M 'C 1 2/c 1'
_atom_sites_solution_hydrogens geom
_atom_sites_solution_primary direct
_atom_sites_solution_secondary difmap
_audit_creation_method SHELXL-97
_audit_update_record
;
2016-04-19 deposited with the CCDC.
2016-11-30 downloaded from the CCDC.
;
_cell_angle_alpha 90.00
_cell_angle_beta 103.257(3)
_cell_angle_gamma 90.00
_cell_formula_units_Z 4
_cell_length_a 13.8839(15)
_cell_length_b 15.7369(18)
_cell_length_c 19.059(2)
_cell_measurement_reflns_used 1936
_cell_measurement_temperature 293(2)
_cell_measurement_theta_max 20.3
_cell_measurement_theta_min 2.0
_cell_volume 4053.2(8)
_computing_cell_refinement SMART
_computing_data_collection 'SMART (Bruker, 2000)'
_computing_data_reduction 'SAINT (Bruker, 2000)'
_computing_molecular_graphics SHELXTL
_computing_publication_material SHELXTL
_computing_structure_refinement 'SHELXL-97 (Sheldrick, 1997)'
_computing_structure_solution 'SHELXS-97 (Sheldrick, 1990)'
_diffrn_ambient_temperature 293(2)
_diffrn_measured_fraction_theta_full 0.965
_diffrn_measured_fraction_theta_max 0.965
_diffrn_measurement_device_type 'Bruker Smart Aepex CCD'
_diffrn_measurement_method 'phi and omega scans'
_diffrn_radiation_monochromator graphite
_diffrn_radiation_source 'fine-focus sealed tube'
_diffrn_radiation_type MoK\a
_diffrn_radiation_wavelength 0.71073
_diffrn_reflns_av_R_equivalents 0.0394
_diffrn_reflns_av_sigmaI/netI 0.0417
_diffrn_reflns_limit_h_max 16
_diffrn_reflns_limit_h_min -16
_diffrn_reflns_limit_k_max 15
_diffrn_reflns_limit_k_min -18
_diffrn_reflns_limit_l_max 22
_diffrn_reflns_limit_l_min -22
_diffrn_reflns_number 11989
_diffrn_reflns_theta_full 25.00
_diffrn_reflns_theta_max 25.00
_diffrn_reflns_theta_min 2.20
_exptl_absorpt_coefficient_mu 0.993
_exptl_absorpt_correction_T_max 0.9073
_exptl_absorpt_correction_T_min 0.8902
_exptl_absorpt_correction_type multi-scan
_exptl_absorpt_process_details 'SADABS; Bruker, 2000'
_exptl_crystal_colour green
_exptl_crystal_density_diffrn 1.472
_exptl_crystal_density_method 'not measured'
_exptl_crystal_description block
_exptl_crystal_F_000 1840
_exptl_crystal_size_max 0.12
_exptl_crystal_size_mid 0.11
_exptl_crystal_size_min 0.10
_refine_diff_density_max 0.655
_refine_diff_density_min -0.683
_refine_diff_density_rms 0.136
_refine_ls_extinction_method none
_refine_ls_goodness_of_fit_ref 1.218
_refine_ls_hydrogen_treatment mixed
_refine_ls_matrix_type full
_refine_ls_number_parameters 276
_refine_ls_number_reflns 3457
_refine_ls_number_restraints 138
_refine_ls_restrained_S_all 1.243
_refine_ls_R_factor_all 0.0884
_refine_ls_R_factor_gt 0.0708
_refine_ls_shift/su_max 0.001
_refine_ls_shift/su_mean 0.000
_refine_ls_structure_factor_coef Fsqd
_refine_ls_weighting_details 'calc w=1/[\s^2^(Fo^2^)+(0.0744P)^2^+26.9418P] where P=(Fo^2^+2Fc^2^)/3'
_refine_ls_weighting_scheme calc
_refine_ls_wR_factor_gt 0.1712
_refine_ls_wR_factor_ref 0.1887
_reflns_number_gt 2822
_reflns_number_total 3457
_reflns_threshold_expression >2sigma(I)
_cod_data_source_file c6dt04270h2.cif
_cod_data_source_block 2
_cod_depositor_comments 'Adding full bibliography for 7041290--7041299.cif.'
_cod_original_sg_symbol_H-M C2/c
_cod_database_code 7041296

loop_
_symmetry_equiv_pos_as_xyz
'x, y, z'
'-x, y, -z+1/2'
'x+1/2, y+1/2, z'
'-x+1/2, y+1/2, -z+1/2'
'-x, -y, -z'
'x, -y, z-1/2'
'-x+1/2, -y+1/2, -z'
'x+1/2, -y+1/2, z-1/2'

loop_
_atom_site_label
_atom_site_type_symbol
_atom_site_fract_x
_atom_site_fract_y
_atom_site_fract_z
_atom_site_U_iso_or_equiv
_atom_site_adp_type
_atom_site_occupancy
_atom_site_symmetry_multiplicity
_atom_site_calc_flag
_atom_site_refinement_flags
Ni1 Ni 0.12927(5) 0.85221(5) 0.77361(3) 0.0276(3) Uani 1 1 d .
C1 C 0.1743(8) 0.7040(7) 0.8864(6) 0.096(3) Uani 1 1 d U
H1 H 0.1084 0.6878 0.8707 0.115 Uiso 1 1 calc R
C2 C 0.2371(11) 0.6527(8) 0.9393(7) 0.125(4) Uani 1 1 d U
H2 H 0.2125 0.6052 0.9584 0.150 Uiso 1 1 calc R
C3 C 0.3342(10) 0.6750(9) 0.9613(7) 0.124(4) Uani 1 1 d U
H3 H 0.3773 0.6428 0.9957 0.149 Uiso 1 1 calc R
C4 C 0.3681(8) 0.7475(8) 0.9313(6) 0.097(3) Uani 1 1 d U
C5 C 0.4699(9) 0.7745(10) 0.9497(7) 0.120(4) Uani 1 1 d U
H5 H 0.5158 0.7439 0.9835 0.144 Uiso 1 1 calc R
C6 C 0.5001(9) 0.8451(10) 0.9177(7) 0.123(4) Uani 1 1 d U
H6 H 0.5663 0.8612 0.9297 0.147 Uiso 1 1 calc R
C7 C 0.4322(7) 0.8929(8) 0.8674(6) 0.094(3) Uani 1 1 d U
C8 C 0.4576(9) 0.9680(9) 0.8349(7) 0.115(4) Uani 1 1 d U
H8 H 0.5221 0.9884 0.8473 0.138 Uiso 1 1 calc R
C9 C 0.3877(8) 1.0105(8) 0.7855(7) 0.104(3) Uani 1 1 d U
H9 H 0.4042 1.0592 0.7633 0.125 Uiso 1 1 calc R
C10 C 0.2895(6) 0.9791(6) 0.7685(5) 0.077(2) Uani 1 1 d U
H10 H 0.2424 1.0071 0.7335 0.092 Uiso 1 1 calc R
C11 C 0.3320(6) 0.8684(6) 0.8471(4) 0.066(2) Uani 1 1 d U
C12 C 0.3002(6) 0.7933(6) 0.8791(5) 0.072(2) Uani 1 1 d U
C13 C 0.0015(4) 0.9420(3) 0.6448(3) 0.0245(11) Uani 1 1 d U
C14 C 0.0022(4) 0.9784(3) 0.5715(3) 0.0225(11) Uani 1 1 d U
C15 C -0.0694(4) 1.0352(3) 0.5356(3) 0.0254(11) Uani 1 1 d U
C16 C -0.0710(4) 1.0551(3) 0.4638(3) 0.0253(11) Uani 1 1 d U
H16 H -0.1195 1.0917 0.4389 0.030 Uiso 1 1 calc R
C17 C -0.1410(4) 1.0791(4) 0.5709(3) 0.0293(12) Uani 1 1 d U
C18 C -0.1078(5) 1.1244(5) 0.6341(4) 0.0499(17) Uani 1 1 d U
H18 H -0.0409 1.1236 0.6566 0.060 Uiso 1 1 calc R
C19 C -0.1725(5) 1.1709(5) 0.6644(4) 0.0545(18) Uani 1 1 d U
H19 H -0.1484 1.2031 0.7056 0.065 Uiso 1 1 calc R
C20 C -0.2406(5) 1.0773(5) 0.5419(4) 0.0531(18) Uani 1 1 d U
H20 H -0.2650 1.0468 0.4998 0.064 Uiso 1 1 calc R
C21 C -0.3058(5) 1.1206(5) 0.5746(4) 0.059(2) Uani 1 1 d U
H21 H -0.3735 1.1160 0.5554 0.071 Uiso 1 1 calc R
C22 C -0.2729(5) 1.1695(4) 0.6339(3) 0.0423(15) Uani 1 1 d U
C23 C -0.3435(5) 1.2188(4) 0.6680(4) 0.0452(16) Uani 1 1 d U
N1 N 0.2036(4) 0.7727(4) 0.8583(3) 0.0568(16) Uani 1 1 d .
N2 N 0.2630(4) 0.9142(4) 0.7990(3) 0.0510(15) Uani 1 1 d .
O1 O 0.0826(3) 0.9313(3) 0.6883(2) 0.0375(10) Uani 1 1 d .
O2 O -0.0824(3) 0.9212(3) 0.6523(2) 0.0407(10) Uani 1 1 d .
O3 O -0.3064(4) 1.2761(3) 0.7099(3) 0.0621(14) Uani 1 1 d .
O4 O -0.4324(4) 1.1994(4) 0.6537(3) 0.0800(19) Uani 1 1 d .
O5 O 0.0000 0.7795(3) 0.7500 0.0331(12) Uani 1 2 d S
H5A H -0.0558 0.7940 0.7239 0.040 Uiso 0.50 1 d PR
H5B H 0.0091 0.7274 0.7417 0.040 Uiso 0.50 1 d PR

loop_
_atom_site_aniso_label
_atom_site_aniso_U_11
_atom_site_aniso_U_22
_atom_site_aniso_U_33
_atom_site_aniso_U_23
_atom_site_aniso_U_13
_atom_site_aniso_U_12
Ni1 0.0294(4) 0.0322(4) 0.0247(4) 0.0017(3) 0.0135(3) 0.0082(3)
C1 0.093(6) 0.092(6) 0.095(6) 0.023(5) 0.007(5) 0.021(5)
C2 0.128(8) 0.109(7) 0.130(8) 0.041(6) 0.013(7) 0.017(7)
C3 0.118(8) 0.118(8) 0.125(8) 0.023(7) 0.006(6) 0.036(7)
C4 0.081(6) 0.107(7) 0.093(6) 0.010(6) -0.002(5) 0.023(5)
C5 0.090(6) 0.131(8) 0.120(7) 0.001(7) -0.014(6) 0.032(6)
C6 0.076(6) 0.148(9) 0.127(8) -0.002(7) -0.012(6) 0.014(6)
C7 0.063(5) 0.118(7) 0.092(6) -0.011(6) -0.002(5) 0.007(5)
C8 0.082(6) 0.135(8) 0.126(8) -0.005(7) 0.022(6) -0.012(6)
C9 0.081(6) 0.110(7) 0.127(7) -0.005(6) 0.035(6) -0.019(5)
C10 0.063(4) 0.075(5) 0.093(6) -0.009(5) 0.021(4) -0.008(4)
C11 0.053(4) 0.080(5) 0.063(4) -0.010(4) 0.010(4) 0.011(4)
C12 0.059(4) 0.082(6) 0.070(5) -0.002(4) 0.001(4) 0.026(4)
C13 0.033(3) 0.024(3) 0.020(2) 0.002(2) 0.014(2) 0.003(2)
C14 0.029(2) 0.021(3) 0.019(2) 0.001(2) 0.009(2) 0.004(2)
C15 0.032(3) 0.025(3) 0.024(2) 0.000(2) 0.016(2) 0.005(2)
C16 0.031(2) 0.023(3) 0.024(2) 0.005(2) 0.010(2) 0.009(2)
C17 0.036(3) 0.029(3) 0.027(3) 0.004(2) 0.017(2) 0.012(2)
C18 0.042(3) 0.064(4) 0.049(4) -0.015(3) 0.021(3) 0.009(3)
C19 0.056(4) 0.063(4) 0.050(4) -0.024(3) 0.024(3) 0.002(3)
C20 0.042(3) 0.073(5) 0.046(3) -0.024(3) 0.012(3) 0.015(3)
C21 0.039(3) 0.080(5) 0.060(4) -0.019(4) 0.013(3) 0.017(3)
C22 0.049(3) 0.041(4) 0.044(3) -0.003(3) 0.027(3) 0.016(3)
C23 0.052(4) 0.044(4) 0.047(3) -0.005(3) 0.027(3) 0.011(3)
N1 0.056(3) 0.052(4) 0.058(4) 0.025(3) 0.005(3) 0.015(3)
N2 0.036(3) 0.072(4) 0.047(3) -0.003(3) 0.012(2) 0.004(3)
O1 0.036(2) 0.047(3) 0.028(2) 0.0137(19) 0.0053(17) -0.0050(19)
O2 0.035(2) 0.057(3) 0.033(2) 0.016(2) 0.0157(17) 0.003(2)
O3 0.062(3) 0.055(3) 0.085(4) -0.020(3) 0.049(3) 0.007(3)
O4 0.052(3) 0.095(5) 0.102(4) -0.055(4) 0.037(3) 0.005(3)
O5 0.037(3) 0.025(3) 0.042(3) 0.000 0.021(2) 0.000

loop_
_atom_type_symbol
_atom_type_description
_atom_type_scat_dispersion_real
_atom_type_scat_dispersion_imag
_atom_type_scat_source
C C 0.0033 0.0016 'International Tables Vol C Tables 4.2.6.8 and 6.1.1.4'
H H 0.0000 0.0000 'International Tables Vol C Tables 4.2.6.8 and 6.1.1.4'
N N 0.0061 0.0033 'International Tables Vol C Tables 4.2.6.8 and 6.1.1.4'
O O 0.0106 0.0060 'International Tables Vol C Tables 4.2.6.8 and 6.1.1.4'
Ni Ni 0.3393 1.1124 'International Tables Vol C Tables 4.2.6.8 and 6.1.1.4'

loop_
_geom_angle_atom_site_label_1
_geom_angle_atom_site_label_2
_geom_angle_atom_site_label_3
_geom_angle
_geom_angle_site_symmetry_1
_geom_angle_site_symmetry_3
O2 Ni1 O1 97.81(18) 2_556 .
O2 Ni1 O3 171.7(2) 2_556 3_545
O1 Ni1 O3 89.2(2) . 3_545
O2 Ni1 N2 89.9(2) 2_556 .
O1 Ni1 N2 90.1(2) . .
O3 Ni1 N2 85.7(2) 3_545 .
O2 Ni1 O5 92.69(14) 2_556 .
O1 Ni1 O5 93.59(14) . .
O3 Ni1 O5 91.25(18) 3_545 .
N2 Ni1 O5 175.1(2) . .
O2 Ni1 N1 87.9(2) 2_556 .
O1 Ni1 N1 169.6(2) . .
O3 Ni1 N1 84.5(2) 3_545 .
N2 Ni1 N1 81.1(2) . .
O5 Ni1 N1 94.9(2) . .
N1 C1 C2 124.1(11) . .
N1 C1 H1 118.0 . .
C2 C1 H1 118.0 . .
C3 C2 C1 118.3(13) . .
C3 C2 H2 120.9 . .
C1 C2 H2 120.9 . .
C2 C3 C4 118.9(12) . .
C2 C3 H3 120.5 . .
C4 C3 H3 120.5 . .
C12 C4 C3 118.2(11) . .
C12 C4 C5 118.9(12) . .
C3 C4 C5 122.8(11) . .
C6 C5 C4 120.8(11) . .
C6 C5 H5 119.6 . .
C4 C5 H5 119.6 . .
C5 C6 C7 120.7(12) . .
C5 C6 H6 119.7 . .
C7 C6 H6 119.7 . .
C6 C7 C11 120.5(12) . .
C6 C7 C8 123.5(11) . .
C11 C7 C8 116.0(10) . .
C9 C8 C7 120.2(11) . .
C9 C8 H8 119.9 . .
C7 C8 H8 119.9 . .
C8 C9 C10 118.9(12) . .
C8 C9 H9 120.6 . .
C10 C9 H9 120.6 . .
N2 C10 C9 122.7(10) . .
N2 C10 H10 118.7 . .
C9 C10 H10 118.7 . .
N2 C11 C7 122.2(9) . .
N2 C11 C12 118.6(7) . .
C7 C11 C12 119.1(8) . .
N1 C12 C4 123.1(10) . .
N1 C12 C11 116.9(7) . .
C4 C12 C11 119.9(9) . .
O1 C13 O2 127.7(5) . .
O1 C13 C14 118.0(4) . .
O2 C13 C14 114.1(4) . .
C16 C14 C15 119.7(4) 5_576 .
C16 C14 C13 116.9(4) 5_576 .
C15 C14 C13 122.9(4) . .
C14 C15 C16 118.3(4) . .
C14 C15 C17 123.3(4) . .
C16 C15 C17 118.3(5) . .
C14 C16 C15 121.9(5) 5_576 .
C14 C16 H16 119.0 5_576 .
C15 C16 H16 119.0 . .
C20 C17 C18 117.8(5) . .
C20 C17 C15 121.7(5) . .
C18 C17 C15 120.5(5) . .
C19 C18 C17 121.1(6) . .
C19 C18 H18 119.4 . .
C17 C18 H18 119.4 . .
C22 C19 C18 120.3(6) . .
C22 C19 H19 119.8 . .
C18 C19 H19 119.8 . .
C17 C20 C21 120.7(6) . .
C17 C20 H20 119.6 . .
C21 C20 H20 119.6 . .
C22 C21 C20 121.5(6) . .
C22 C21 H21 119.3 . .
C20 C21 H21 119.3 . .
C21 C22 C19 118.3(5) . .
C21 C22 C23 121.5(6) . .
C19 C22 C23 120.2(6) . .
O3 C23 O4 124.6(6) . .
O3 C23 C22 115.9(6) . .
O4 C23 C22 119.5(6) . .
C1 N1 C12 117.3(7) . .
C1 N1 Ni1 131.0(6) . .
C12 N1 Ni1 111.1(5) . .
C10 N2 C11 119.9(7) . .
C10 N2 Ni1 127.9(6) . .
C11 N2 Ni1 111.3(5) . .
C13 O1 Ni1 133.5(3) . .
C13 O2 Ni1 133.2(4) . 2_556
C23 O3 Ni1 129.5(4) . 3_455
Ni1 O5 Ni1 113.6(2) . 2_556
Ni1 O5 H5A 127.0 . .
Ni1 O5 H5B 114.3 . .
Ni1 O5 H5B 130.2 2_556 .
H5A O5 H5B 107.7 . .

loop_
_geom_bond_atom_site_label_1
_geom_bond_atom_site_label_2
_geom_bond_distance
_geom_bond_site_symmetry_2
Ni1 O2 2.004(4) 2_556
Ni1 O1 2.031(4) .
Ni1 O3 2.050(4) 3_545
Ni1 N2 2.054(6) .
Ni1 O5 2.088(3) .
Ni1 N1 2.115(5) .
C1 N1 1.311(12) .
C1 C2 1.423(14) .
C1 H1 0.9300 .
C2 C3 1.363(17) .
C2 H2 0.9300 .
C3 C4 1.405(17) .
C3 H3 0.9300 .
C4 C12 1.402(13) .
C4 C5 1.441(16) .
C5 C6 1.378(18) .
C5 H5 0.9300 .
C6 C7 1.400(16) .
C6 H6 0.9300 .
C7 C11 1.409(12) .
C7 C8 1.416(17) .
C8 C9 1.362(16) .
C8 H8 0.9300 .
C9 C10 1.417(13) .
C9 H9 0.9300 .
C10 N2 1.270(11) .
C10 H10 0.9300 .
C11 N2 1.370(10) .
C11 C12 1.444(13) .
C12 N1 1.348(10) .
C13 O1 1.247(6) .
C13 O2 1.250(6) .
C13 C14 1.512(6) .
C14 C16 1.393(7) 5_576
C14 C15 1.394(7) .
C15 C16 1.399(7) .
C15 C17 1.492(7) .
C16 C14 1.393(7) 5_576
C16 H16 0.9300 .
C17 C20 1.367(8) .
C17 C18 1.386(9) .
C18 C19 1.383(9) .
C18 H18 0.9300 .
C19 C22 1.381(9) .
C19 H19 0.9300 .
C20 C21 1.389(9) .
C20 H20 0.9300 .
C21 C22 1.357(10) .
C21 H21 0.9300 .
C22 C23 1.509(8) .
C23 O3 1.236(8) .
C23 O4 1.239(8) .
O2 Ni1 2.004(4) 2_556
O3 Ni1 2.050(4) 3_455
O5 Ni1 2.088(3) 2_556
O5 H5A 0.8501 .
O5 H5B 0.8499 .
